data_2018698
loop_
_publ_author_name
'Edhokkar, Fadhila'
'Hadrich, Ahmed'
'Graia, Mohsen'
'Mhiri, Tahar'

_publ_section_title
;
 Ba~1.01~Sr~0.99~P~2~O~7~: un nouveau site Ba^2+^ r\'ev\'el\'e par
 diffraction des rayons X
;
_journal_coeditor_code BI3047
_journal_issue 12
_journal_name_full 'Acta Crystallographica Section C'
_journal_page_first i86
_journal_page_last i88
_journal_paper_doi 10.1107/S0108270112047002
_journal_volume 68
_journal_year 2012
_chemical_formula_iupac 'Ba1.01 Sr0.99 P2 O7'
_chemical_formula_moiety 'Ba1.01 Sr0.99 P2 O7'
_chemical_formula_sum 'Ba1.01 O7 P2 Sr0.99'
_chemical_formula_weight 399.52
_chemical_name_common 'Barium strontium phosphate'
_chemical_name_systematic
;
Barium strontium diphosphate
;
_space_group_IT_number 62
_space_group_name_Hall '-P 2bc 2a'
_space_group_name_H-M_alt 'P m n b'
_symmetry_cell_setting orthorhombic
_symmetry_space_group_name_Hall '-P 2bc 2a'
_symmetry_space_group_name_H-M 'P m n b'
_atom_sites_solution_primary direct
_atom_sites_solution_secondary difmap
_audit_creation_method SHELXL97
_cell_angle_alpha 90.00
_cell_angle_beta 90.00
_cell_angle_gamma 90.00
_cell_formula_units_Z 4
_cell_length_a 5.5810(2)
_cell_length_b 9.2020(2)
_cell_length_c 13.5610(2)
_cell_measurement_reflns_used 838
_cell_measurement_temperature 293(2)
_cell_measurement_theta_max 14.92
_cell_measurement_theta_min 11.39
_cell_volume 696.44(3)
_computing_cell_refinement 'CAD-4 EXPRESS (Enraf--Nonius, 1995)'
_computing_data_collection 'CAD-4 EXPRESS (Enraf--Nonius, 1995)'
_computing_data_reduction 'XCAD4 (Harms & Wocadlo, 1995)'
_computing_molecular_graphics 'DIAMOND (Brandenburg, 2001)'
_computing_publication_material
;
WinGX (Farrugia, 1999) and publCIF (Westrip, 2010)
;
_computing_structure_refinement 'SHELXL97 (Sheldrick, 2008)'
_computing_structure_solution 'SHELXS97 (Sheldrick, 2008)'
_diffrn_ambient_temperature 293(2)
_diffrn_measured_fraction_theta_full 1.000
_diffrn_measured_fraction_theta_max 1.000
_diffrn_measurement_device_type 'Enraf--Nonius CAD-4'
_diffrn_measurement_method \w/2\q
_diffrn_radiation_monochromator graphite
_diffrn_radiation_source 'fine-focus sealed tube'
_diffrn_radiation_type MoK\a
_diffrn_radiation_wavelength 0.71073
_diffrn_reflns_av_R_equivalents 0.0232
_diffrn_reflns_av_sigmaI/netI 0.0213
_diffrn_reflns_limit_h_max 7
_diffrn_reflns_limit_h_min -7
_diffrn_reflns_limit_k_max 11
_diffrn_reflns_limit_k_min -1
_diffrn_reflns_limit_l_max 1
_diffrn_reflns_limit_l_min -17
_diffrn_reflns_number 1852
_diffrn_reflns_theta_full 26.95
_diffrn_reflns_theta_max 26.95
_diffrn_reflns_theta_min 2.67
_diffrn_standards_decay_% 4
_diffrn_standards_interval_time 120
_diffrn_standards_number 2
_exptl_absorpt_coefficient_mu 13.725
_exptl_absorpt_correction_T_max 0.312
_exptl_absorpt_correction_T_min 0.101
_exptl_absorpt_correction_type psi-scan
_exptl_absorpt_process_details '(North <i>et al.</i>, 1968)'
_exptl_crystal_colour colourless
_exptl_crystal_density_diffrn 3.804
_exptl_crystal_density_method 'not measured'
_exptl_crystal_description prism
_exptl_crystal_F_000 720
_exptl_crystal_size_max 0.22
_exptl_crystal_size_mid 0.15
_exptl_crystal_size_min 0.10
_refine_diff_density_max 0.711
_refine_diff_density_min -0.841
_refine_ls_extinction_coef 0.0017(2)
_refine_ls_extinction_expression Fc^*^=kFc[1+0.001xFc^2^\l^3^/sin(2\q)]^-1/4^
_refine_ls_extinction_method 'SHELXL97 (Sheldrick, 2008)'
_refine_ls_goodness_of_fit_ref 1.143
_refine_ls_matrix_type full
_refine_ls_number_parameters 71
_refine_ls_number_reflns 838
_refine_ls_number_restraints 1
_refine_ls_restrained_S_all 1.142
_refine_ls_R_factor_all 0.0185
_refine_ls_R_factor_gt 0.0170
_refine_ls_shift/su_max 0.001
_refine_ls_shift/su_mean 0.000
_refine_ls_structure_factor_coef Fsqd
_refine_ls_weighting_details 'calc w = 1/[\s^2^(Fo^2^)+(0.0186P)^2^+0.5519P] where P=(Fo^2^+2Fc^2^)/3'
_refine_ls_weighting_scheme calc
_refine_ls_wR_factor_gt 0.0396
_refine_ls_wR_factor_ref 0.0400
_reflns_number_gt 800
_reflns_number_total 838
_reflns_threshold_expression I>2\s(I)
_cod_data_source_file bi3047.cif
_cod_data_source_block I
_cod_original_formula_sum 'Ba1.01 Sr0.99 P2 O7'
_cod_database_code 2018698
_cod_database_fobs_code 2018698

loop_
_symmetry_equiv_pos_as_xyz
'x, y, z'
'-x, -y+1/2, z+1/2'
'x+1/2, -y, -z'
'-x+1/2, y+1/2, -z+1/2'
'-x, -y, -z'
'x, y-1/2, -z-1/2'
'-x-1/2, y, z'
'x-1/2, -y-1/2, z-1/2'

loop_
_atom_site_type_symbol
_atom_site_label
_atom_site_fract_x
_atom_site_fract_y
_atom_site_fract_z
_atom_site_U_iso_or_equiv
_atom_site_adp_type
_atom_site_calc_flag
_atom_site_refinement_flags
_atom_site_occupancy
_atom_site_symmetry_multiplicity
Ba Ba1 0.2500 0.66365(3) 0.241296(18) 0.01158(10) Uani d SP 0.9551(12) 2
Sr Sr1 0.7500 0.86949(4) 0.41362(3) 0.01210(14) Uani d SP 0.9867(13) 2
Ba Ba2 0.2500 0.9157(6) 0.0459(4) 0.0304(19) Uani d SP 0.0582(14) 2
P P1 0.7500 0.71860(11) 0.03541(7) 0.0116(2) Uani d S 1 2
P P2 0.7500 0.96014(10) 0.17939(8) 0.0120(2) Uani d S 1 2
O O1 0.5258(4) 0.6453(2) 0.07466(15) 0.0231(5) Uani d . 1 1
O O2 0.7500 0.7258(4) -0.0756(2) 0.0245(7) Uani d S 1 2
O O3 0.7500 0.8854(3) 0.0711(2) 0.0213(7) Uani d S 1 2
O O4 0.7500 1.1206(3) 0.1595(3) 0.0266(7) Uani d S 1 2
O O5 0.5258(4) 0.9114(2) 0.23405(15) 0.0204(5) Uani d . 1 1

loop_
_atom_site_aniso_label
_atom_site_aniso_U_11
_atom_site_aniso_U_22
_atom_site_aniso_U_33
_atom_site_aniso_U_12
_atom_site_aniso_U_13
_atom_site_aniso_U_23
Ba1 0.00913(14) 0.01317(15) 0.01244(14) 0.000 0.000 -0.00251(9)
Sr1 0.0123(2) 0.0136(2) 0.0104(2) 0.000 0.000 -0.00203(13)
Ba2 0.024(3) 0.039(3) 0.028(3) 0.000 0.000 0.007(2)
P1 0.0098(4) 0.0147(5) 0.0101(5) 0.000 0.000 -0.0008(4)
P2 0.0079(4) 0.0106(4) 0.0174(5) 0.000 0.000 -0.0023(4)
O1 0.0175(11) 0.0288(11) 0.0229(11) -0.0074(10) 0.0055(9) -0.0028(9)
O2 0.0331(18) 0.0276(16) 0.0130(15) 0.000 0.000 0.0026(12)
O3 0.0214(16) 0.0217(15) 0.0207(16) 0.000 0.000 -0.0045(13)
O4 0.0324(17) 0.0137(14) 0.0337(18) 0.000 0.000 0.0015(14)
O5 0.0125(10) 0.0216(11) 0.0271(11) -0.0025(9) 0.0049(9) -0.0040(8)

loop_
_atom_type_symbol
_atom_type_description
_atom_type_scat_dispersion_real
_atom_type_scat_dispersion_imag
_atom_type_scat_source
O O 0.0106 0.0060 'International Tables Vol C Tables 4.2.6.8 and 6.1.1.4'
P P 0.1023 0.0942 'International Tables Vol C Tables 4.2.6.8 and 6.1.1.4'
Ba Ba -0.3244 2.2819 'International Tables Vol C Tables 4.2.6.8 and 6.1.1.4'
Sr Sr -1.5307 3.2498 'International Tables Vol C Tables 4.2.6.8 and 6.1.1.4'

loop_
_geom_angle_atom_site_label_1
_geom_angle_atom_site_label_2
_geom_angle_atom_site_label_3
_geom_angle_site_symmetry_1
_geom_angle_site_symmetry_3
_geom_angle
O2 Ba1 O1 2_665 7_655 141.88(5)
O2 Ba1 O1 2_665 . 141.88(5)
O1 Ba1 O1 7_655 . 68.36(10)
O2 Ba1 O5 2_665 . 73.68(7)
O1 Ba1 O5 7_655 . 109.62(6)
O1 Ba1 O5 . . 72.99(6)
O2 Ba1 O5 2_665 7_655 73.68(7)
O1 Ba1 O5 7_655 7_655 72.99(6)
O1 Ba1 O5 . 7_655 109.62(6)
O5 Ba1 O5 . 7_655 67.99(9)
O2 Ba1 O5 2_665 4_545 101.74(7)
O1 Ba1 O5 7_655 4_545 74.87(6)
O1 Ba1 O5 . 4_545 110.83(6)
O5 Ba1 O5 . 4_545 175.177(10)
O5 Ba1 O5 7_655 4_545 112.51(8)
O2 Ba1 O5 2_665 6_556 101.74(7)
O1 Ba1 O5 7_655 6_556 110.83(6)
O1 Ba1 O5 . 6_556 74.87(6)
O5 Ba1 O5 . 6_556 112.51(8)
O5 Ba1 O5 7_655 6_556 175.177(10)
O5 Ba1 O5 4_545 6_556 66.56(9)
O2 Ba1 O4 2_665 6_556 69.48(6)
O1 Ba1 O4 7_655 6_556 148.17(8)
O1 Ba1 O4 . 6_556 81.12(8)
O5 Ba1 O4 . 6_556 67.72(7)
O5 Ba1 O4 7_655 6_556 128.32(7)
O5 Ba1 O4 4_545 6_556 109.51(7)
O5 Ba1 O4 6_556 6_556 49.72(7)
O2 Ba1 O4 2_665 6_456 69.48(6)
O1 Ba1 O4 7_655 6_456 81.12(8)
O1 Ba1 O4 . 6_456 148.17(8)
O5 Ba1 O4 . 6_456 128.32(7)
O5 Ba1 O4 7_655 6_456 67.72(7)
O5 Ba1 O4 4_545 6_456 49.72(7)
O5 Ba1 O4 6_556 6_456 109.51(7)
O4 Ba1 O4 6_556 6_456 126.63(12)
O2 Ba1 Ba2 2_665 . 116.53(12)
O1 Ba1 Ba2 7_655 . 54.53(8)
O1 Ba1 Ba2 . . 54.53(8)
O5 Ba1 Ba2 . . 55.09(8)
O5 Ba1 Ba2 7_655 . 55.09(8)
O5 Ba1 Ba2 4_545 . 129.39(8)
O5 Ba1 Ba2 6_556 . 129.39(8)
O4 Ba1 Ba2 6_556 . 114.06(6)
O4 Ba1 Ba2 6_456 . 114.06(6)
O2 Ba1 P2 2_665 6_456 85.36(5)
O1 Ba1 P2 7_655 6_456 76.96(5)
O1 Ba1 P2 . 6_456 131.53(5)
O5 Ba1 P2 . 6_456 153.21(5)
O5 Ba1 P2 7_655 6_456 90.48(5)
O5 Ba1 P2 4_545 6_456 24.57(4)
O5 Ba1 P2 6_556 6_456 87.62(5)
O4 Ba1 P2 6_556 6_456 120.53(6)
O4 Ba1 P2 6_456 6_456 25.15(6)
Ba2 Ba1 P2 . 6_456 125.37(3)
O2 Ba1 P2 2_665 6_556 85.36(5)
O1 Ba1 P2 7_655 6_556 131.53(5)
O1 Ba1 P2 . 6_556 76.96(5)
O5 Ba1 P2 . 6_556 90.48(5)
O5 Ba1 P2 7_655 6_556 153.21(5)
O5 Ba1 P2 4_545 6_556 87.62(5)
O5 Ba1 P2 6_556 6_556 24.57(4)
O4 Ba1 P2 6_556 6_556 25.15(6)
O4 Ba1 P2 6_456 6_556 120.53(6)
Ba2 Ba1 P2 . 6_556 125.37(3)
P2 Ba1 P2 6_456 6_556 104.53(3)
O4 Sr1 O1 6_556 8_676 106.12(8)
O4 Sr1 O1 6_556 2_665 106.12(8)
O1 Sr1 O1 8_676 2_665 70.24(10)
O4 Sr1 O5 6_556 . 77.19(8)
O1 Sr1 O5 8_676 . 170.56(7)
O1 Sr1 O5 2_665 . 117.76(6)
O4 Sr1 O5 6_556 7_755 77.19(8)
O1 Sr1 O5 8_676 7_755 117.76(6)
O1 Sr1 O5 2_665 7_755 170.56(7)
O5 Sr1 O5 . 7_755 53.82(9)
O4 Sr1 O1 6_556 4_655 147.57(6)
O1 Sr1 O1 8_676 4_655 75.27(7)
O1 Sr1 O1 2_665 4_655 104.70(4)
O5 Sr1 O1 . 4_655 97.14(6)
O5 Sr1 O1 7_755 4_655 74.01(6)
O4 Sr1 O1 6_556 6_566 147.57(6)
O1 Sr1 O1 8_676 6_566 104.70(4)
O1 Sr1 O1 2_665 6_566 75.27(7)
O5 Sr1 O1 . 6_566 74.01(6)
O5 Sr1 O1 7_755 6_566 97.14(6)
O1 Sr1 O1 4_655 6_566 52.41(9)
O4 Sr1 O2 6_556 2_665 75.23(6)
O1 Sr1 O2 8_676 2_665 119.49(8)
O1 Sr1 O2 2_665 2_665 52.83(7)
O5 Sr1 O2 . 2_665 69.79(7)
O5 Sr1 O2 7_755 2_665 121.13(7)
O1 Sr1 O2 4_655 2_665 133.32(8)
O1 Sr1 O2 6_566 2_665 81.05(8)
O4 Sr1 O2 6_556 2_765 75.23(6)
O1 Sr1 O2 8_676 2_765 52.83(7)
O1 Sr1 O2 2_665 2_765 119.49(8)
O5 Sr1 O2 . 2_765 121.13(7)
O5 Sr1 O2 7_755 2_765 69.79(7)
O1 Sr1 O2 4_655 2_765 81.05(8)
O1 Sr1 O2 6_566 2_765 133.32(8)
O2 Sr1 O2 2_665 2_765 144.67(13)
O4 Sr1 Ba2 6_556 2_665 57.76(12)
O1 Sr1 Ba2 8_676 2_665 59.83(8)
O1 Sr1 Ba2 2_665 2_665 59.83(8)
O5 Sr1 Ba2 . 2_665 127.75(9)
O5 Sr1 Ba2 7_755 2_665 127.75(9)
O1 Sr1 Ba2 4_655 2_665 135.05(8)
O1 Sr1 Ba2 6_566 2_665 135.05(8)
O2 Sr1 Ba2 2_665 2_665 74.02(6)
O2 Sr1 Ba2 2_765 2_665 74.02(6)
O4 Sr1 P2 6_556 . 81.31(8)
O1 Sr1 P2 8_676 . 143.37(5)
O1 Sr1 P2 2_665 . 143.37(5)
O5 Sr1 P2 . . 27.46(4)
O5 Sr1 P2 7_755 . 27.46(4)
O1 Sr1 P2 4_655 . 80.02(4)
O1 Sr1 P2 6_566 . 80.02(4)
O2 Sr1 P2 2_665 . 97.14(6)
O2 Sr1 P2 2_765 . 97.14(6)
Ba2 Sr1 P2 2_665 . 139.06(9)
O4 Sr1 P1 6_556 6_566 168.74(8)
O1 Sr1 P1 8_676 6_566 82.99(5)
O1 Sr1 P1 2_665 6_566 82.99(5)
O5 Sr1 P1 . 6_566 92.80(5)
O5 Sr1 P1 7_755 6_566 92.80(5)
O1 Sr1 P1 4_655 6_566 27.47(5)
O1 Sr1 P1 6_566 6_566 27.47(5)
O2 Sr1 P1 2_665 6_566 106.39(6)
O2 Sr1 P1 2_765 6_566 106.39(6)
Ba2 Sr1 P1 2_665 6_566 133.51(9)
P2 Sr1 P1 . 6_566 87.43(3)
O3 Ba2 O4 5_675 5_675 55.93(14)
O3 Ba2 O3 5_675 . 98.84(12)
O4 Ba2 O3 5_675 . 96.23(13)
O3 Ba2 O3 5_675 1_455 98.84(12)
O4 Ba2 O3 5_675 1_455 96.23(13)
O3 Ba2 O3 . 1_455 162.0(2)
O3 Ba2 O1 5_675 7_655 136.37(16)
O4 Ba2 O1 5_675 7_655 91.78(16)
O3 Ba2 O1 . 7_655 114.58(18)
O3 Ba2 O1 1_455 7_655 52.11(10)
O3 Ba2 O1 5_675 . 136.37(16)
O4 Ba2 O1 5_675 . 91.78(16)
O3 Ba2 O1 . . 52.11(10)
O3 Ba2 O1 1_455 . 114.58(18)
O1 Ba2 O1 7_655 . 62.86(14)
O3 Ba2 O5 5_675 . 124.78(18)
O4 Ba2 O5 5_675 . 148.06(8)
O3 Ba2 O5 . . 52.04(9)
O3 Ba2 O5 1_455 . 113.90(17)
O1 Ba2 O5 7_655 . 98.34(16)
O1 Ba2 O5 . . 66.82(10)
O3 Ba2 O5 5_675 7_655 124.78(18)
O4 Ba2 O5 5_675 7_655 148.06(8)
O3 Ba2 O5 . 7_655 113.90(17)
O3 Ba2 O5 1_455 7_655 52.04(9)
O1 Ba2 O5 7_655 7_655 66.82(10)
O1 Ba2 O5 . 7_655 98.34(16)
O5 Ba2 O5 . 7_655 62.18(13)
O3 Ba2 Sr1 5_675 2_664 104.75(19)
O4 Ba2 Sr1 5_675 2_664 48.82(11)
O3 Ba2 Sr1 . 2_664 89.26(14)
O3 Ba2 Sr1 1_455 2_664 89.26(14)
O1 Ba2 Sr1 7_655 2_664 51.59(10)
O1 Ba2 Sr1 . 2_664 51.59(10)
O5 Ba2 Sr1 . 2_664 118.19(15)
O5 Ba2 Sr1 7_655 2_664 118.19(15)
O3 Ba2 P2 5_675 5_675 28.58(10)
O4 Ba2 P2 5_675 5_675 27.35(8)
O3 Ba2 P2 . 5_675 98.51(12)
O3 Ba2 P2 1_455 5_675 98.51(12)
O1 Ba2 P2 7_655 5_675 114.79(16)
O1 Ba2 P2 . 5_675 114.79(16)
O5 Ba2 P2 . 5_675 143.76(11)
O5 Ba2 P2 7_655 5_675 143.76(11)
Sr1 Ba2 P2 2_664 5_675 76.16(12)
O3 Ba2 O2 5_675 5_675 47.87(12)
O4 Ba2 O2 5_675 5_675 103.80(17)
O3 Ba2 O2 . 5_675 94.76(13)
O3 Ba2 O2 1_455 5_675 94.76(13)
O1 Ba2 O2 7_655 5_675 145.15(11)
O1 Ba2 O2 . 5_675 145.15(11)
O5 Ba2 O2 . 5_675 84.78(14)
O5 Ba2 O2 7_655 5_675 84.78(14)
Sr1 Ba2 O2 2_664 5_675 152.62(18)
P2 Ba2 O2 5_675 5_675 76.46(12)
O3 Ba2 P1 5_675 1_455 112.56(11)
O4 Ba2 P1 5_675 1_455 83.86(12)
O3 Ba2 P1 . 1_455 141.2(2)
O3 Ba2 P1 1_455 1_455 28.84(7)
O1 Ba2 P1 7_655 1_455 27.11(5)
O1 Ba2 P1 . 1_455 89.06(14)
O5 Ba2 P1 . 1_455 117.51(16)
O5 Ba2 P1 7_655 1_455 66.22(7)
Sr1 Ba2 P1 2_664 1_455 61.74(9)
P2 Ba2 P1 5_675 1_455 98.68(11)
O2 Ba2 P1 5_675 1_455 123.06(8)
O2 P1 O1 . 7_755 111.70(11)
O2 P1 O1 . . 111.70(11)
O1 P1 O1 7_755 . 111.05(18)
O2 P1 O3 . . 104.98(19)
O1 P1 O3 7_755 . 108.57(11)
O1 P1 O3 . . 108.57(11)
O2 P1 Sr1 . 6_556 104.66(14)
O1 P1 Sr1 7_755 6_556 59.46(9)
O1 P1 Sr1 . 6_556 59.46(9)
O3 P1 Sr1 . 6_556 150.37(13)
O2 P1 Ba2 . 1_655 91.07(12)
O1 P1 Ba2 7_755 1_655 62.38(12)
O1 P1 Ba2 . 1_655 156.58(13)
O3 P1 Ba2 . 1_655 57.86(9)
Sr1 P1 Ba2 6_556 1_655 121.55(8)
O2 P1 Ba2 . . 91.07(12)
O1 P1 Ba2 7_755 . 156.58(13)
O1 P1 Ba2 . . 62.38(12)
O3 P1 Ba2 . . 57.86(9)
Sr1 P1 Ba2 6_556 . 121.55(8)
Ba2 P1 Ba2 1_655 . 113.81(16)
O2 P1 Sr1 . 2_664 61.12(4)
O1 P1 Sr1 7_755 2_664 138.92(10)
O1 P1 Sr1 . 2_664 51.48(8)
O3 P1 Sr1 . 2_664 112.32(6)
Sr1 P1 Sr1 6_556 2_664 82.35(2)
Ba2 P1 Sr1 1_655 2_664 148.48(9)
Ba2 P1 Sr1 . 2_664 56.88(9)
O2 P1 Sr1 . 2_764 61.12(4)
O1 P1 Sr1 7_755 2_764 51.48(8)
O1 P1 Sr1 . 2_764 138.92(10)
O3 P1 Sr1 . 2_764 112.32(6)
Sr1 P1 Sr1 6_556 2_764 82.35(2)
Ba2 P1 Sr1 1_655 2_764 56.88(9)
Ba2 P1 Sr1 . 2_764 148.48(9)
Sr1 P1 Sr1 2_664 2_764 113.21(3)
O2 P1 Ba2 . 5_675 69.36(16)
O1 P1 Ba2 7_755 5_675 122.10(9)
O1 P1 Ba2 . 5_675 122.10(9)
Sr1 P1 Ba2 6_556 5_675 174.01(9)
Ba2 P1 Ba2 1_655 5_675 59.73(8)
Ba2 P1 Ba2 . 5_675 59.73(8)
Sr1 P1 Ba2 2_664 5_675 94.40(5)
Sr1 P1 Ba2 2_764 5_675 94.40(5)
O4 P2 O5 . 7_755 112.17(11)
O4 P2 O5 . . 112.17(11)
O5 P2 O5 7_755 . 110.62(18)
O4 P2 O3 . . 104.72(19)
O5 P2 O3 7_755 . 108.43(11)
O5 P2 O3 . . 108.43(11)
O4 P2 Ba2 . 5_675 59.12(17)
O5 P2 Ba2 7_755 5_675 124.01(9)
O5 P2 Ba2 . 5_675 124.01(9)
O3 P2 Ba2 . 5_675 45.60(15)
O4 P2 Sr1 . . 115.08(15)
O5 P2 Sr1 7_755 . 56.92(9)
O5 P2 Sr1 . . 56.92(9)
O3 P2 Sr1 . . 140.20(12)
Ba2 P2 Sr1 5_675 . 174.20(11)
O4 P2 Ba2 . . 91.32(12)
O5 P2 Ba2 7_755 . 155.74(13)
O5 P2 Ba2 . . 62.78(11)
O3 P2 Ba2 . . 57.24(8)
Ba2 P2 Ba2 5_675 . 62.40(9)
Sr1 P2 Ba2 . . 119.44(8)
O4 P2 Ba2 . 1_655 91.32(12)
O5 P2 Ba2 7_755 1_655 62.78(11)
O5 P2 Ba2 . 1_655 155.74(13)
O3 P2 Ba2 . 1_655 57.24(8)
Ba2 P2 Ba2 5_675 1_655 62.40(9)
Sr1 P2 Ba2 . 1_655 119.44(8)
Ba2 P2 Ba2 . 1_655 112.73(16)
O4 P2 Ba1 . 6_666 62.15(6)
O5 P2 Ba1 7_755 6_666 50.03(8)
O5 P2 Ba1 . 6_666 131.16(10)
O3 P2 Ba1 . 6_666 120.07(5)
Ba2 P2 Ba1 5_675 6_666 95.71(6)
Sr1 P2 Ba1 . 6_666 80.793(19)
Ba2 P2 Ba1 . 6_666 152.62(9)
Ba2 P2 Ba1 1_655 6_666 64.60(8)
O4 P2 Ba1 . 6_566 62.15(6)
O5 P2 Ba1 7_755 6_566 131.16(10)
O5 P2 Ba1 . 6_566 50.03(8)
O3 P2 Ba1 . 6_566 120.07(5)
Ba2 P2 Ba1 5_675 6_566 95.71(6)
Sr1 P2 Ba1 . 6_566 80.793(19)
Ba2 P2 Ba1 . 6_566 64.60(8)
Ba2 P2 Ba1 1_655 6_566 152.62(9)
Ba1 P2 Ba1 6_666 6_566 104.53(3)
P1 O1 Sr1 . 2_664 102.16(10)
P1 O1 Ba1 . . 136.47(12)
Sr1 O1 Ba1 2_664 . 110.69(8)
P1 O1 Sr1 . 6_556 93.07(11)
Sr1 O1 Sr1 2_664 6_556 104.73(7)
Ba1 O1 Sr1 . 6_556 104.90(7)
P1 O1 Ba2 . . 90.51(11)
Sr1 O1 Ba2 2_664 . 68.58(11)
Ba1 O1 Ba2 . . 76.36(10)
Sr1 O1 Ba2 6_556 . 172.99(12)
P1 O2 Ba1 . 2_664 160.2(2)
P1 O2 Sr1 . 2_664 92.10(7)
Ba1 O2 Sr1 2_664 2_664 93.86(6)
P1 O2 Sr1 . 2_764 92.10(7)
Ba1 O2 Sr1 2_664 2_764 93.86(6)
Sr1 O2 Sr1 2_664 2_764 144.67(13)
P1 O2 Ba2 . 5_675 85.54(17)
Ba1 O2 Ba2 2_664 5_675 74.69(12)
Sr1 O2 Ba2 2_664 5_675 107.65(6)
Sr1 O2 Ba2 2_764 5_675 107.65(6)
P1 O3 P2 . . 132.6(2)
P1 O3 Ba2 . 5_675 121.6(2)
P2 O3 Ba2 . 5_675 105.8(2)
P1 O3 Ba2 . . 93.30(14)
P2 O3 Ba2 . . 93.89(13)
Ba2 O3 Ba2 5_675 . 81.16(12)
P1 O3 Ba2 . 1_655 93.30(14)
P2 O3 Ba2 . 1_655 93.89(13)
Ba2 O3 Ba2 5_675 1_655 81.16(12)
Ba2 O3 Ba2 . 1_655 162.0(2)
P2 O4 Sr1 . 6_566 167.0(2)
P2 O4 Ba2 . 5_675 93.53(19)
Sr1 O4 Ba2 6_566 5_675 73.43(14)
P2 O4 Ba1 . 6_666 92.71(9)
Sr1 O4 Ba1 6_566 6_666 93.14(6)
Ba2 O4 Ba1 5_675 6_666 116.29(6)
P2 O4 Ba1 . 6_566 92.71(9)
Sr1 O4 Ba1 6_566 6_566 93.14(6)
Ba2 O4 Ba1 5_675 6_566 116.29(6)
Ba1 O4 Ba1 6_666 6_566 126.63(11)
P2 O5 Ba1 . . 136.15(12)
P2 O5 Sr1 . . 95.62(11)
Ba1 O5 Sr1 . . 96.08(7)
P2 O5 Ba1 . 6_566 105.40(10)
Ba1 O5 Ba1 . 6_566 111.98(7)
Sr1 O5 Ba1 . 6_566 105.00(7)
P2 O5 Ba2 . . 90.22(11)
Ba1 O5 Ba2 . . 75.68(11)
Sr1 O5 Ba2 . . 171.75(12)
Ba1 O5 Ba2 6_566 . 78.93(11)

loop_
_geom_bond_atom_site_label_1
_geom_bond_atom_site_label_2
_geom_bond_site_symmetry_2
_geom_bond_distance
Ba1 O2 2_665 2.683(3)
Ba1 O1 7_655 2.739(2)
Ba1 O1 . 2.739(2)
Ba1 O5 . 2.753(2)
Ba1 O5 7_655 2.753(2)
Ba1 O5 4_545 2.805(2)
Ba1 O5 6_556 2.805(2)
Ba1 O4 6_556 3.1232(16)
Ba1 O4 6_456 3.1232(16)
Ba1 Ba2 . 3.522(5)
Ba1 P2 6_456 3.5285(6)
Ba1 P2 6_556 3.5285(6)
Sr1 O4 6_556 2.496(3)
Sr1 O1 8_676 2.675(2)
Sr1 O1 2_665 2.675(2)
Sr1 O5 . 2.765(2)
Sr1 O5 7_755 2.765(2)
Sr1 O1 4_655 2.834(2)
Sr1 O1 6_566 2.834(2)
Sr1 O2 2_665 2.9286(10)
Sr1 O2 2_765 2.9286(10)
Sr1 Ba2 2_665 3.178(6)
Sr1 P2 . 3.2841(11)
Sr1 P1 6_566 3.2860(11)
Ba2 O3 5_675 2.422(6)
Ba2 O4 5_675 2.804(6)
Ba2 O3 . 2.8251(9)
Ba2 O3 1_455 2.8251(9)
Ba2 O1 7_655 2.951(5)
Ba2 O1 . 2.951(5)
Ba2 O5 . 2.980(5)
Ba2 O5 7_655 2.980(5)
Ba2 Sr1 2_664 3.178(6)
Ba2 P2 5_675 3.261(5)
Ba2 O2 5_675 3.324(6)
Ba2 P1 1_455 3.331(3)
P1 O2 . 1.507(3)
P1 O1 7_755 1.518(2)
P1 O1 . 1.518(2)
P1 O3 . 1.609(3)
P1 Sr1 6_556 3.2860(11)
P1 Ba2 1_655 3.331(3)
P1 Sr1 2_664 3.3424(6)
P1 Sr1 2_764 3.3424(6)
P1 Ba2 5_675 3.541(5)
P2 O4 . 1.501(3)
P2 O5 7_755 1.522(2)
P2 O5 . 1.522(2)
P2 O3 . 1.622(3)
P2 Ba2 5_675 3.261(5)
P2 Ba2 1_655 3.352(3)
P2 Ba1 6_666 3.5285(6)
P2 Ba1 6_566 3.5285(6)
O1 Sr1 2_664 2.675(2)
O1 Sr1 6_556 2.834(2)
O2 Ba1 2_664 2.683(3)
O2 Sr1 2_664 2.9286(10)
O2 Sr1 2_764 2.9286(10)
O2 Ba2 5_675 3.324(6)
O3 Ba2 5_675 2.422(6)
O3 Ba2 1_655 2.8251(9)
O4 Sr1 6_566 2.496(3)
O4 Ba2 5_675 2.804(6)
O4 Ba1 6_666 3.1232(16)
O4 Ba1 6_566 3.1232(16)
O5 Ba1 6_566 2.805(2)
